data_7025281
loop_
_publ_author_name
'Fenton, Hazel'
'Tidmarsh, Ian S.'
'Ward, Michael D.'

_publ_section_title
;
 Hierarchical self-assembly of heteronuclear co-ordination networks.
;
_journal_issue 16
_journal_name_full 'Dalton transactions (Cambridge, England : 2003)'
_journal_page_first 3805
_journal_page_last 3815
_journal_paper_doi 10.1039/b926264d
_journal_volume 39
_journal_year 2010
_chemical_formula_sum 'C61 H45 Ag B3 F12 N13 Ni O2'
_chemical_formula_weight 1419.11
_chemical_name_systematic
;
?
;
_space_group_IT_number 198
_symmetry_cell_setting cubic
_symmetry_space_group_name_Hall 'P 2ac 2ab 3'
_symmetry_space_group_name_H-M 'P 21 3'
_atom_sites_solution_hydrogens geom
_atom_sites_solution_primary direct
_atom_sites_solution_secondary difmap
_audit_creation_method SHELXL-97
_cell_angle_alpha 90.00
_cell_angle_beta 90.00
_cell_angle_gamma 90.00
_cell_formula_units_Z 8
_cell_length_a 23.0065(2)
_cell_length_b 23.0065(2)
_cell_length_c 23.0065(2)
_cell_measurement_reflns_used 9844
_cell_measurement_temperature 150(2)
_cell_measurement_theta_max 21.14
_cell_measurement_theta_min 2.17
_cell_volume 12177.32(18)
_computing_cell_refinement 'Bruker SMART'
_computing_data_collection 'Bruker SMART'
_computing_data_reduction 'Bruker SAINT'
_computing_molecular_graphics 'Bruker SHELXTL'
_computing_publication_material 'Bruker SHELXTL'
_computing_structure_refinement 'Bruker SHELXTL'
_computing_structure_solution 'Bruker SHELXTL'
_diffrn_ambient_temperature 150(2)
_diffrn_measured_fraction_theta_full 1.000
_diffrn_measured_fraction_theta_max 1.000
_diffrn_measurement_device_type 'CCD area detector'
_diffrn_measurement_method 'phi and omega scans'
_diffrn_radiation_monochromator graphite
_diffrn_radiation_source 'fine-focus sealed tube'
_diffrn_radiation_type MoK\a
_diffrn_radiation_wavelength 0.71073
_diffrn_reflns_av_R_equivalents 0.0764
_diffrn_reflns_av_sigmaI/netI 0.0368
_diffrn_reflns_limit_h_max 29
_diffrn_reflns_limit_h_min -29
_diffrn_reflns_limit_k_max 29
_diffrn_reflns_limit_k_min -29
_diffrn_reflns_limit_l_max 29
_diffrn_reflns_limit_l_min -29
_diffrn_reflns_number 170762
_diffrn_reflns_theta_full 27.46
_diffrn_reflns_theta_max 27.46
_diffrn_reflns_theta_min 1.25
_exptl_absorpt_coefficient_mu 0.724
_exptl_absorpt_correction_T_max 0.9311
_exptl_absorpt_correction_T_min 0.8688
_exptl_absorpt_correction_type multi-scan
_exptl_absorpt_process_details sadabs
_exptl_crystal_colour blue
_exptl_crystal_density_diffrn 1.548
_exptl_crystal_density_method 'not measured'
_exptl_crystal_description Block
_exptl_crystal_F_000 5728
_exptl_crystal_size_max 0.20
_exptl_crystal_size_mid 0.10
_exptl_crystal_size_min 0.10
_refine_diff_density_max 5.085
_refine_diff_density_min -0.800
_refine_diff_density_rms 0.189
_refine_ls_abs_structure_details 'Flack H D (1983), Acta Cryst. A39, 876-881'
_refine_ls_abs_structure_Flack 0.09(4)
_refine_ls_extinction_method none
_refine_ls_goodness_of_fit_ref 1.339
_refine_ls_hydrogen_treatment constr
_refine_ls_matrix_type full
_refine_ls_number_parameters 461
_refine_ls_number_reflns 9317
_refine_ls_number_restraints 98
_refine_ls_restrained_S_all 1.365
_refine_ls_R_factor_all 0.1290
_refine_ls_R_factor_gt 0.1145
_refine_ls_shift/su_max 0.003
_refine_ls_shift/su_mean 0.000
_refine_ls_structure_factor_coef Fsqd
_refine_ls_weighting_details 'calc w=1/[\s^2^(Fo^2^)+(0.2000P)^2^+0.0000P] where P=(Fo^2^+2Fc^2^)/3'
_refine_ls_weighting_scheme calc
_refine_ls_wR_factor_gt 0.3214
_refine_ls_wR_factor_ref 0.3330
_reflns_number_gt 7327
_reflns_number_total 9317
_reflns_threshold_expression >2sigma(I)
_cod_data_source_file b926264d.txt
_cod_data_source_block imw1299p213
_cod_depositor_comments
;
The following automatic conversions were performed:

'_exptl_absorpt_correction_type' value 'Multi-scan' changed to
'multi-scan' according to
/home/saulius/struct/CIF-dictionaries/cif_core.dic dictionary named
'cif_core.dic' version 2.4.2 from 2011-04-26.

Automatic conversion script
Id: cif_fix_values 1891 2012-01-12 08:04:46Z andrius 
;
_cod_original_sg_symbol_H-M P2(1)3
_cod_database_code 7025281

loop_
_symmetry_equiv_pos_as_xyz
'x, y, z'
'-x+1/2, -y, z+1/2'
'x+1/2, -y+1/2, -z'
'-x, y+1/2, -z+1/2'
'z, x, y'
'-z+1/2, -x, y+1/2'
'z+1/2, -x+1/2, -y'
'-z, x+1/2, -y+1/2'
'y, z, x'
'y+1/2, -z+1/2, -x'
'-y, z+1/2, -x+1/2'
'-y+1/2, -z, x+1/2'

loop_
_atom_site_label
_atom_site_type_symbol
_atom_site_fract_x
_atom_site_fract_y
_atom_site_fract_z
_atom_site_U_iso_or_equiv
_atom_site_adp_type
_atom_site_occupancy
_atom_site_symmetry_multiplicity
_atom_site_calc_flag
_atom_site_refinement_flags
_atom_site_disorder_assembly
_atom_site_disorder_group
Ag11 Ag 0.48961(4) 0.51039(4) 1.01039(4) 0.0521(4) Uani 1 3 d S . .
Ni11 Ni 0.61095(4) 0.88905(4) 1.11095(4) 0.0325(4) Uani 1 3 d S . .
N111 N 0.70171(15) 0.8985(2) 1.1137(2) 0.0379(14) Uani 1 1 d G . .
C112 C 0.7283(2) 0.9025(2) 1.05957(17) 0.0399(18) Uani 1 1 d G . .
C113 C 0.7883(2) 0.9085(3) 1.0558(2) 0.047(2) Uani 1 1 d G . .
H113 H 0.8065 0.9113 1.0188 0.057 Uiso 1 1 calc R . .
C114 C 0.82172(15) 0.9104(3) 1.1061(3) 0.058(3) Uani 1 1 d G . .
H114 H 0.8627 0.9145 1.1034 0.069 Uiso 1 1 calc R . .
C115 C 0.7951(2) 0.9063(3) 1.1602(2) 0.057(3) Uani 1 1 d G . .
H115 H 0.8180 0.9076 1.1945 0.068 Uiso 1 1 calc R . .
C116 C 0.7351(2) 0.9004(3) 1.16397(17) 0.046(2) Uani 1 1 d G . .
H116 H 0.7170 0.8976 1.2009 0.055 Uiso 1 1 calc R . .
N121 N 0.6045(2) 0.8982(2) 0.9662(2) 0.0453(17) Uani 1 1 d G . .
N122 N 0.6319(2) 0.8952(2) 1.02146(16) 0.0369(14) Uani 1 1 d G . .
C123 C 0.69267(19) 0.9018(3) 1.0130(2) 0.0401(18) Uani 1 1 d G . .
C124 C 0.7028(2) 0.9089(3) 0.9525(3) 0.065(3) Uani 1 1 d G . .
H124 H 0.7396 0.9142 0.9345 0.078 Uiso 1 1 calc R . .
C125 C 0.6483(3) 0.9066(3) 0.92361(16) 0.048(2) Uani 1 1 d G . .
H125 H 0.6423 0.9101 0.8829 0.057 Uiso 1 1 calc R . .
C126 C 0.5464(4) 0.8843(4) 0.9585(4) 0.046(2) Uani 1 1 d . . .
H12A H 0.5318 0.9043 0.9233 0.056 Uiso 1 1 calc R . .
H12B H 0.5239 0.8988 0.9922 0.056 Uiso 1 1 calc R . .
C131 C 0.5356(2) 0.81742(15) 0.9519(2) 0.0412(19) Uani 1 1 d G . .
C132 C 0.58248(16) 0.7795(2) 0.9545(2) 0.0394(18) Uani 1 1 d G . .
H132 H 0.6208 0.7943 0.9588 0.047 Uiso 1 1 calc R . .
C133 C 0.5734(2) 0.71985(19) 0.9507(3) 0.047(2) Uani 1 1 d G . .
H133 H 0.6054 0.6939 0.9525 0.056 Uiso 1 1 calc R . .
C134 C 0.5173(2) 0.69821(15) 0.9444(3) 0.054(2) Uani 1 1 d G . .
C135 C 0.47038(18) 0.7362(2) 0.9418(2) 0.044(2) Uani 1 1 d GD . .
C136 C 0.47950(17) 0.7958(2) 0.9456(2) 0.0437(19) Uani 1 1 d GD . .
C141 C 0.4153(2) 0.7126(2) 0.9338(5) 0.066(3) Uani 1 1 d D . .
H141 H 0.4108 0.6718 0.9296 0.079 Uiso 1 1 calc R . .
C142 C 0.36694(19) 0.7487(3) 0.9318(6) 0.071(3) Uani 1 1 d D . .
H142 H 0.3287 0.7332 0.9310 0.086 Uiso 1 1 calc R . .
C143 C 0.37659(18) 0.8083(3) 0.9311(4) 0.063(3) Uani 1 1 d D . .
H143 H 0.3448 0.8337 0.9239 0.076 Uiso 1 1 calc R . .
C144 C 0.4315(2) 0.83215(18) 0.9407(4) 0.055(3) Uani 1 1 d D . .
H144 H 0.4361 0.8731 0.9438 0.065 Uiso 1 1 calc R . .
C151 C 0.5112(6) 0.6376(6) 0.9479(5) 0.069(3) Uani 1 1 d . . .
N152 N 0.5040(5) 0.5836(4) 0.9497(5) 0.071(3) Uani 1 1 d . . .
Ag21 Ag 0.75736(6) 0.75736(6) 0.75736(6) 0.0773(5) Uani 1 3 d S . .
Ni21 Ni 0.61829(4) 0.38171(4) 0.88171(4) 0.0320(4) Uani 1 3 d S . .
N211 N 0.6122(2) 0.3681(2) 0.97231(16) 0.0431(16) Uani 1 1 d G . .
C212 C 0.6653(2) 0.3624(2) 1.0006(2) 0.042(2) Uani 1 1 d G . .
C213 C 0.6668(3) 0.3501(3) 1.0597(2) 0.053(2) Uani 1 1 d G . .
H213 H 0.7031 0.3462 1.0791 0.064 Uiso 1 1 calc R . .
C214 C 0.6153(3) 0.3434(3) 1.09056(16) 0.064(3) Uani 1 1 d G . .
H214 H 0.6163 0.3350 1.1310 0.077 Uiso 1 1 calc R . .
C215 C 0.5622(3) 0.3491(3) 1.0623(2) 0.067(3) Uani 1 1 d G . .
H215 H 0.5270 0.3445 1.0833 0.080 Uiso 1 1 calc R . .
C216 C 0.5607(2) 0.3614(3) 1.0031(2) 0.053(2) Uani 1 1 d G . .
H216 H 0.5244 0.3653 0.9838 0.064 Uiso 1 1 calc R . .
N221 N 0.7624(2) 0.3722(2) 0.88015(19) 0.0461(18) Uani 1 1 d G . .
N222 N 0.70622(16) 0.3718(2) 0.90568(19) 0.0349(14) Uani 1 1 d G . .
C223 C 0.7130(2) 0.3653(3) 0.96667(18) 0.0416(19) Uani 1 1 d G . .
C224 C 0.7734(3) 0.3616(3) 0.9788(2) 0.052(2) Uani 1 1 d G . .
H224 H 0.7904 0.3570 1.0162 0.062 Uiso 1 1 calc R . .
C225 C 0.80395(16) 0.3658(3) 0.9254(3) 0.052(2) Uani 1 1 d G . .
H225 H 0.8450 0.3647 0.9207 0.063 Uiso 1 1 calc R . .
C226 C 0.7736(3) 0.3865(4) 0.8233(4) 0.0425(19) Uani 1 1 d . . .
H22A H 0.7407 0.3727 0.7992 0.051 Uiso 1 1 calc R . .
H22B H 0.8087 0.3649 0.8107 0.051 Uiso 1 1 calc R . .
C231 C 0.7831(2) 0.45004(17) 0.8104(2) 0.044(2) Uani 1 1 d G . .
C232 C 0.7864(2) 0.4888(2) 0.85662(15) 0.0445(19) Uani 1 1 d G . .
H232 H 0.7835 0.4750 0.8954 0.053 Uiso 1 1 calc R . .
C233 C 0.7941(2) 0.5478(2) 0.8461(2) 0.048(2) Uani 1 1 d G . .
H233 H 0.7963 0.5743 0.8777 0.058 Uiso 1 1 calc R . .
C234 C 0.7984(2) 0.56804(17) 0.7893(2) 0.050(2) Uani 1 1 d G . .
C235 C 0.7951(2) 0.5293(2) 0.74310(17) 0.049(2) Uani 1 1 d GD . .
C236 C 0.7875(2) 0.4703(2) 0.75363(18) 0.051(2) Uani 1 1 d GD . .
C241 C 0.7937(5) 0.5502(2) 0.68644(19) 0.063(3) Uani 1 1 d D . .
H241 H 0.7944 0.5909 0.6795 0.075 Uiso 1 1 calc R . .
C242 C 0.7912(5) 0.5117(4) 0.6400(2) 0.072(3) Uani 1 1 d D . .
H242 H 0.7921 0.5258 0.6012 0.087 Uiso 1 1 calc R . .
C243 C 0.7874(5) 0.4523(4) 0.65052(17) 0.067(3) Uani 1 1 d D . .
H243 H 0.7851 0.4259 0.6189 0.081 Uiso 1 1 calc R . .
C244 C 0.7868(4) 0.4314(2) 0.7074(2) 0.061(3) Uani 1 1 d D . .
H244 H 0.7860 0.3908 0.7145 0.073 Uiso 1 1 calc R . .
C251 C 0.8058(6) 0.6290(6) 0.7838(7) 0.076(4) Uani 1 1 d . . .
N252 N 0.8127(6) 0.6790(4) 0.7780(6) 0.091(4) Uani 1 1 d . . .
B11 B 0.7588(2) 0.2412(2) 0.7412(2) 0.0678(15) Uani 1 3 d SDU . .
F12 F 0.7326(3) 0.2344(3) 0.6877(2) 0.0689(14) Uani 1 1 d DU . .
F13 F 0.7241(2) 0.2759(2) 0.7759(2) 0.0683(15) Uani 1 3 d SDU . .
B21 B 0.5586(3) 0.0152(3) 0.7990(3) 0.1062(18) Uiso 1 1 d DU . .
F22 F 0.5509(4) 0.0647(3) 0.8318(4) 0.1072(18) Uiso 1 1 d DU A .
F23X F 0.6057(4) 0.0225(4) 0.7625(4) 0.1074(18) Uiso 0.795(10) 1 d PDU A 1
F24X F 0.5685(5) -0.0315(3) 0.8352(4) 0.1077(18) Uiso 0.795(10) 1 d PDU A 1
F25X F 0.5094(3) 0.0050(4) 0.7662(4) 0.1062(18) Uiso 0.795(10) 1 d PDU A 1
F23Y F 0.6082(8) -0.0133(8) 0.8169(10) 0.1071(18) Uiso 0.205(10) 1 d PDU A 2
F24Y F 0.5112(7) -0.0210(7) 0.8060(11) 0.1069(18) Uiso 0.205(10) 1 d PDU A 2
F25Y F 0.5639(14) 0.0301(5) 0.7411(3) 0.1068(18) Uiso 0.205(10) 1 d PDU A 2
O11X O 0.8021(9) 0.7403(16) 0.9340(14) 0.17(2) Uiso 0.33 1 d PD B 1
O12X O 0.7397(10) 0.7668(10) 0.9958(8) 0.073(5) Uiso 0.33 1 d PDU B 1
N13X N 0.7489(7) 0.7368(7) 0.9499(7) 0.043(5) Uiso 0.33 1 d PDU B 1
C14X C 0.7050(12) 0.7032(15) 0.9200(14) 0.081(11) Uiso 0.33 1 d PD B 1
H14A H 0.6919 0.7245 0.8854 0.122 Uiso 0.33 1 calc PR B 1
H14B H 0.6719 0.6967 0.9460 0.122 Uiso 0.33 1 calc PR B 1
H14C H 0.7213 0.6657 0.9081 0.122 Uiso 0.33 1 calc PR B 1
O11Y O 0.7205(9) 0.7350(10) 0.9673(9) 0.074(5) Uiso 0.33 1 d PDU C 2
O12Y O 0.7751(12) 0.6738(8) 0.9140(13) 0.098(9) Uiso 0.33 1 d PD C 2
N13Y N 0.7633(7) 0.7262(7) 0.9315(7) 0.053(6) Uiso 0.33 1 d PDU C 2
C14Y C 0.7983(15) 0.7754(11) 0.9107(18) 0.099(15) Uiso 0.33 1 d PD C 2
H14D H 0.8305 0.7609 0.8870 0.149 Uiso 0.33 1 calc PR C 2
H14E H 0.8137 0.7970 0.9441 0.149 Uiso 0.33 1 calc PR C 2
H14F H 0.7739 0.8013 0.8872 0.149 Uiso 0.33 1 calc PR C 2

loop_
_atom_site_aniso_label
_atom_site_aniso_U_11
_atom_site_aniso_U_22
_atom_site_aniso_U_33
_atom_site_aniso_U_23
_atom_site_aniso_U_13
_atom_site_aniso_U_12
Ag11 0.0521(4) 0.0521(4) 0.0521(4) 0.0052(3) -0.0052(3) -0.0052(3)
Ni11 0.0325(4) 0.0325(4) 0.0325(4) -0.0003(4) 0.0003(4) -0.0003(4)
N111 0.031(3) 0.038(3) 0.045(4) -0.003(3) -0.002(3) 0.002(3)
C112 0.040(4) 0.034(4) 0.046(5) -0.010(3) 0.003(3) 0.000(3)
C113 0.051(5) 0.029(4) 0.062(6) -0.008(4) 0.014(4) -0.002(4)
C114 0.041(5) 0.034(4) 0.098(9) -0.009(5) 0.007(5) -0.001(4)
C115 0.043(5) 0.066(6) 0.061(6) -0.012(5) -0.007(4) 0.011(4)
C116 0.036(4) 0.054(5) 0.049(5) 0.010(4) -0.009(4) 0.007(4)
N121 0.064(5) 0.030(3) 0.042(4) 0.005(3) 0.002(3) -0.007(3)
N122 0.049(4) 0.033(3) 0.029(3) -0.007(2) 0.002(3) -0.004(3)
C123 0.051(5) 0.032(4) 0.037(4) -0.010(3) 0.008(4) -0.001(3)
C124 0.102(9) 0.030(4) 0.063(6) -0.004(4) 0.047(6) -0.020(5)
C125 0.074(6) 0.035(4) 0.034(4) -0.003(3) -0.001(4) -0.005(4)
C126 0.073(6) 0.032(4) 0.035(4) -0.003(3) -0.014(4) -0.009(4)
C131 0.064(6) 0.033(4) 0.026(4) -0.010(3) 0.008(4) -0.001(4)
C132 0.056(5) 0.031(4) 0.031(4) 0.000(3) 0.010(3) -0.008(3)
C133 0.067(6) 0.034(4) 0.040(4) -0.002(3) 0.010(4) 0.001(4)
C134 0.080(7) 0.044(5) 0.039(5) -0.002(4) 0.002(5) -0.012(5)
C135 0.063(6) 0.044(5) 0.024(4) -0.001(3) 0.001(3) -0.010(4)
C136 0.051(5) 0.050(5) 0.030(4) 0.005(3) -0.002(3) -0.005(4)
C141 0.094(9) 0.033(5) 0.070(7) 0.011(5) -0.007(6) -0.007(5)
C142 0.051(6) 0.080(8) 0.083(8) 0.005(6) 0.014(6) -0.021(6)
C143 0.069(7) 0.075(7) 0.045(5) 0.010(5) -0.006(5) 0.005(6)
C144 0.069(6) 0.067(6) 0.027(4) 0.003(4) -0.009(4) -0.017(5)
C151 0.072(7) 0.074(8) 0.062(7) 0.005(5) -0.021(6) -0.001(6)
N152 0.088(8) 0.037(4) 0.088(7) -0.001(4) 0.023(6) -0.007(4)
Ag21 0.0773(5) 0.0773(5) 0.0773(5) 0.0144(6) 0.0144(6) 0.0144(6)
Ni21 0.0320(4) 0.0320(4) 0.0320(4) 0.0024(4) -0.0024(4) -0.0024(4)
N211 0.057(4) 0.029(3) 0.043(4) -0.004(3) 0.011(3) -0.011(3)
C212 0.070(6) 0.026(4) 0.031(4) 0.000(3) -0.008(4) -0.003(3)
C213 0.076(7) 0.040(5) 0.044(5) -0.003(4) -0.008(5) -0.004(5)
C214 0.108(10) 0.044(5) 0.040(5) -0.007(4) -0.002(6) 0.007(6)
C215 0.092(9) 0.073(7) 0.035(5) -0.019(5) 0.024(5) -0.022(6)
C216 0.068(6) 0.041(5) 0.050(6) -0.003(4) 0.008(4) -0.007(4)
N221 0.026(3) 0.039(3) 0.074(5) 0.001(3) -0.016(3) 0.001(3)
N222 0.041(4) 0.029(3) 0.034(3) 0.000(2) 0.000(3) -0.003(3)
C223 0.054(5) 0.028(4) 0.042(4) 0.004(3) -0.015(4) -0.002(3)
C224 0.056(6) 0.046(5) 0.053(5) 0.009(4) -0.025(4) 0.006(4)
C225 0.050(5) 0.039(5) 0.068(6) -0.002(4) -0.031(5) 0.000(4)
C226 0.031(4) 0.035(4) 0.062(5) -0.003(4) 0.000(3) 0.010(3)
C231 0.024(4) 0.054(5) 0.055(5) 0.005(4) -0.009(3) 0.001(3)
C232 0.033(4) 0.047(5) 0.054(5) -0.006(4) 0.011(4) -0.007(4)
C233 0.030(4) 0.043(5) 0.070(6) -0.012(4) -0.003(4) 0.000(3)
C234 0.024(4) 0.049(5) 0.079(7) 0.016(5) -0.005(4) 0.004(3)
C235 0.026(4) 0.071(6) 0.049(5) 0.001(4) 0.008(3) 0.008(4)
C236 0.026(4) 0.065(6) 0.064(6) 0.020(5) 0.007(4) 0.024(4)
C241 0.042(5) 0.076(7) 0.070(7) 0.021(6) -0.004(5) 0.002(5)
C242 0.060(7) 0.105(10) 0.051(6) 0.003(6) 0.000(5) 0.018(7)
C243 0.059(6) 0.092(9) 0.052(6) -0.003(6) -0.003(5) 0.014(6)
C244 0.049(6) 0.065(7) 0.070(7) -0.001(5) 0.007(5) 0.030(5)
C251 0.075(8) 0.061(7) 0.091(9) -0.002(6) -0.033(7) 0.004(6)
N252 0.115(10) 0.033(5) 0.126(11) 0.011(5) -0.016(8) -0.009(5)
B11 0.0678(15) 0.0678(15) 0.0678(15) -0.0057(15) 0.0057(15) 0.0057(15)
F12 0.0693(17) 0.0693(16) 0.0683(16) -0.0054(16) 0.0050(16) 0.0053(17)
F13 0.0683(15) 0.0683(15) 0.0683(15) -0.0059(15) 0.0059(15) 0.0059(15)

loop_
_atom_type_symbol
_atom_type_description
_atom_type_scat_dispersion_real
_atom_type_scat_dispersion_imag
_atom_type_scat_source
C C 0.0033 0.0016 'International Tables Vol C Tables 4.2.6.8 and 6.1.1.4'
Ag Ag -0.8971 1.1015 'International Tables Vol C Tables 4.2.6.8 and 6.1.1.4'
B B 0.0013 0.0007 'International Tables Vol C Tables 4.2.6.8 and 6.1.1.4'
F F 0.0171 0.0103 'International Tables Vol C Tables 4.2.6.8 and 6.1.1.4'
N N 0.0061 0.0033 'International Tables Vol C Tables 4.2.6.8 and 6.1.1.4'
Ni Ni 0.3393 1.1124 'International Tables Vol C Tables 4.2.6.8 and 6.1.1.4'
O O 0.0106 0.0060 'International Tables Vol C Tables 4.2.6.8 and 6.1.1.4'
H H 0.0000 0.0000 'International Tables Vol C Tables 4.2.6.8 and 6.1.1.4'

loop_
_geom_angle_atom_site_label_1
_geom_angle_atom_site_label_2
_geom_angle_atom_site_label_3
_geom_angle
_geom_angle_site_symmetry_1
_geom_angle_site_symmetry_3
N152 Ag11 N152 119.988(10) 11_646 .
N152 Ag11 N152 119.988(10) 11_646 6_665
N152 Ag11 N152 119.988(10) . 6_665
N111 Ni11 N111 94.4(2) 7_467 .
N111 Ni11 N111 94.4(2) 7_467 12_675
N111 Ni11 N111 94.4(2) . 12_675
N111 Ni11 N122 87.7(2) 7_467 .
N111 Ni11 N122 78.23(19) . .
N111 Ni11 N122 172.5(2) 12_675 .
N111 Ni11 N122 78.2(4) 7_467 7_467
N111 Ni11 N122 172.5(4) . 7_467
N111 Ni11 N122 87.7(5) 12_675 7_467
N122 Ni11 N122 99.8(5) . 7_467
N111 Ni11 N122 172.5(4) 7_467 12_675
N111 Ni11 N122 87.7(4) . 12_675
N111 Ni11 N122 78.2(4) 12_675 12_675
N122 Ni11 N122 99.8(4) . 12_675
N122 Ni11 N122 99.8(5) 7_467 12_675
C112 N111 C116 120.0 . .
C112 N111 Ni11 114.7(3) . .
C116 N111 Ni11 125.3(3) . .
C123 C112 N111 116.3(4) . .
C123 C112 C113 123.7(4) . .
N111 C112 C113 120.0 . .
C114 C113 C112 120.0 . .
C114 C113 H113 120.0 . .
C112 C113 H113 120.0 . .
C113 C114 C115 120.0 . .
C113 C114 H114 120.0 . .
C115 C114 H114 120.0 . .
C116 C115 C114 120.0 . .
C116 C115 H115 120.0 . .
C114 C115 H115 120.0 . .
C115 C116 N111 120.0 . .
C115 C116 H116 120.0 . .
N111 C116 H116 120.0 . .
C126 N121 C125 128.9(5) . .
C126 N121 N122 122.1(5) . .
C125 N121 N122 108.0 . .
C123 N122 N121 108.0 . .
C123 N122 Ni11 111.4(3) . .
N121 N122 Ni11 140.5(3) . .
C112 C123 C124 132.6(4) . .
C112 C123 N122 119.4(4) . .
C124 C123 N122 108.0 . .
C123 C124 C125 108.0 . .
C123 C124 H124 126.0 . .
C125 C124 H124 126.0 . .
N121 C125 C124 108.0 . .
N121 C125 H125 126.0 . .
C124 C125 H125 126.0 . .
N121 C126 C131 113.1(7) . .
N121 C126 H12A 109.0 . .
C131 C126 H12A 109.0 . .
N121 C126 H12B 109.0 . .
C131 C126 H12B 109.0 . .
H12A C126 H12B 107.8 . .
C132 C131 C136 120.0 . .
C132 C131 C126 119.3(5) . .
C136 C131 C126 120.6(5) . .
C133 C132 C131 120.0 . .
C133 C132 H132 120.0 . .
C131 C132 H132 120.0 . .
C134 C133 C132 120.0 . .
C134 C133 H133 120.0 . .
C132 C133 H133 120.0 . .
C133 C134 C135 120.0 . .
C133 C134 C151 116.2(6) . .
C135 C134 C151 123.3(7) . .
C141 C135 C136 122.1(3) . .
C141 C135 C134 117.9(3) . .
C136 C135 C134 120.0 . .
C135 C136 C131 120.0 . .
C135 C136 C144 117.9(3) . .
C131 C136 C144 122.0(3) . .
C142 C141 C135 120.06(13) . .
C142 C141 H141 120.0 . .
C135 C141 H141 120.0 . .
C141 C142 C143 117.5(4) . .
C141 C142 H142 121.2 . .
C143 C142 H142 121.2 . .
C142 C143 C144 122.1(4) . .
C142 C143 H143 119.0 . .
C144 C143 H143 119.0 . .
C136 C144 C143 119.74(16) . .
C136 C144 H144 120.1 . .
C143 C144 H144 120.1 . .
N152 C151 C134 177.6(13) . .
C151 N152 Ag11 142.6(10) . .
N252 Ag21 N252 119.980(16) 5 .
N252 Ag21 N252 119.980(15) 5 9
N252 Ag21 N252 119.980(15) . 9
N222 Ni21 N222 100.1(4) 6_665 .
N222 Ni21 N222 100.1(4) 6_665 11_646
N222 Ni21 N222 100.1(5) . 11_646
N222 Ni21 N211 86.9(4) 6_665 .
N222 Ni21 N211 77.85(19) . .
N222 Ni21 N211 172.9(3) 11_646 .
N222 Ni21 N211 172.9(4) 6_665 11_646
N222 Ni21 N211 86.9(2) . 11_646
N222 Ni21 N211 77.9(3) 11_646 11_646
N211 Ni21 N211 95.2(2) . 11_646
N222 Ni21 N211 77.9(4) 6_665 6_665
N222 Ni21 N211 172.92(19) . 6_665
N222 Ni21 N211 86.9(5) 11_646 6_665
N211 Ni21 N211 95.2(2) . 6_665
N211 Ni21 N211 95.2(2) 11_646 6_665
C212 N211 C216 120.0 . .
C212 N211 Ni21 114.7(3) . .
C216 N211 Ni21 125.2(3) . .
C223 C212 N211 116.1(4) . .
C223 C212 C213 123.7(4) . .
N211 C212 C213 120.0 . .
C214 C213 C212 120.0 . .
C214 C213 H213 120.0 . .
C212 C213 H213 120.0 . .
C215 C214 C213 120.0 . .
C215 C214 H214 120.0 . .
C213 C214 H214 120.0 . .
C216 C215 C214 120.0 . .
C216 C215 H215 120.0 . .
C214 C215 H215 120.0 . .
C215 C216 N211 120.0 . .
C215 C216 H216 120.0 . .
N211 C216 H216 120.0 . .
C226 N221 N222 124.5(5) . .
C226 N221 C225 126.6(5) . .
N222 N221 C225 108.0 . .
N221 N222 C223 108.0 . .
N221 N222 Ni21 139.9(3) . .
C223 N222 Ni21 112.1(3) . .
C212 C223 C224 132.8(4) . .
C212 C223 N222 119.2(4) . .
C224 C223 N222 108.0 . .
C223 C224 C225 108.0 . .
C223 C224 H224 126.0 . .
C225 C224 H224 126.0 . .
C224 C225 N221 108.0 . .
C224 C225 H225 126.0 . .
N221 C225 H225 126.0 . .
N221 C226 C231 116.5(7) . .
N221 C226 H22A 108.2 . .
C231 C226 H22A 108.2 . .
N221 C226 H22B 108.2 . .
C231 C226 H22B 108.2 . .
H22A C226 H22B 107.3 . .
C232 C231 C236 120.0 . .
C232 C231 C226 118.7(5) . .
C236 C231 C226 121.3(5) . .
C231 C232 C233 120.0 . .
C231 C232 H232 120.0 . .
C233 C232 H232 120.0 . .
C234 C233 C232 120.0 . .
C234 C233 H233 120.0 . .
C232 C233 H233 120.0 . .
C233 C234 C235 120.0 . .
C233 C234 C251 115.0(7) . .
C235 C234 C251 125.0(7) . .
C234 C235 C236 120.0 . .
C234 C235 C241 119.7(4) . .
C236 C235 C241 120.0(4) . .
C235 C236 C231 120.0 . .
C235 C236 C244 119.7(4) . .
C231 C236 C244 120.2(4) . .
C242 C241 C235 120.01(13) . .
C242 C241 H241 120.0 . .
C235 C241 H241 120.0 . .
C243 C242 C241 119.7(4) . .
C243 C242 H242 120.1 . .
C241 C242 H242 120.1 . .
C242 C243 C244 120.2(4) . .
C242 C243 H243 119.9 . .
C244 C243 H243 119.9 . .
C236 C244 C243 119.81(16) . .
C236 C244 H244 120.1 . .
C243 C244 H244 120.1 . .
N252 C251 C234 178.3(19) . .
C251 N252 Ag21 137.2(12) . .
F13 B11 F12 109.2(5) . 11_646
F13 B11 F12 109.2(5) . .
F12 B11 F12 109.7(5) 11_646 .
F13 B11 F12 109.2(5) . 6_665
F12 B11 F12 109.7(5) 11_646 6_665
F12 B11 F12 109.7(5) . 6_665
F24X B21 F25X 109.54(16) . .
F24X B21 F23Y 46.6(12) . .
F25X B21 F23Y 139.7(4) . .
F24X B21 F22 109.49(16) . .
F25X B21 F22 109.53(16) . .
F23Y B21 F22 109.51(16) . .
F24X B21 F25Y 139.7(4) . .
F25X B21 F25Y 65.7(12) . .
F23Y B21 F25Y 109.46(16) . .
F22 B21 F25Y 109.48(16) . .
F24X B21 F24Y 65.9(12) . .
F25X B21 F24Y 46.7(12) . .
F23Y B21 F24Y 109.47(16) . .
F22 B21 F24Y 109.46(16) . .
F25Y B21 F24Y 109.46(16) . .
F24X B21 F23X 109.46(16) . .
F25X B21 F23X 109.42(16) . .
F23Y B21 F23X 65.8(12) . .
F22 B21 F23X 109.38(16) . .
F25Y B21 F23X 46.7(12) . .
F24Y B21 F23X 139.9(4) . .
O11X N13X O12X 111.19(19) . .
O11X N13X C14X 124.4(2) . .
O12X N13X C14X 124.4(2) . .
N13X C14X H14A 109.5 . .
N13X C14X H14B 109.5 . .
H14A C14X H14B 109.5 . .
N13X C14X H14C 109.5 . .
H14A C14X H14C 109.5 . .
H14B C14X H14C 109.5 . .
O11Y N13Y O12Y 119.9(4) . .
O11Y N13Y C14Y 120.1(3) . .
O12Y N13Y C14Y 120.0(3) . .
N13Y C14Y H14D 109.5 . .
N13Y C14Y H14E 109.5 . .
H14D C14Y H14E 109.5 . .
N13Y C14Y H14F 109.5 . .
H14D C14Y H14F 109.5 . .
H14E C14Y H14F 109.5 . .

loop_
_geom_bond_atom_site_label_1
_geom_bond_atom_site_label_2
_geom_bond_distance
_geom_bond_site_symmetry_2
Ag11 N152 2.214(10) 11_646
Ag11 N152 2.214(10) .
Ag11 N152 2.214(10) 6_665
Ni11 N111 2.100(4) 7_467
Ni11 N111 2.100(4) .
Ni11 N111 2.100(4) 12_675
Ni11 N122 2.119(4) .
Ni11 N122 2.119(8) 7_467
Ni11 N122 2.119(9) 12_675
N111 C112 1.3900 .
N111 C116 1.3900 .
C112 C123 1.349(6) .
C112 C113 1.3900 .
C113 C114 1.3900 .
C113 H113 0.9500 .
C114 C115 1.3900 .
C114 H114 0.9500 .
C115 C116 1.3900 .
C115 H115 0.9500 .
C116 H116 0.9500 .
N121 C126 1.387(11) .
N121 C125 1.4200 .
N121 N122 1.4200 .
N122 C123 1.4200 .
C123 C124 1.4200 .
C124 C125 1.4200 .
C124 H124 0.9500 .
C125 H125 0.9500 .
C126 C131 1.565(9) .
C126 H12A 0.9900 .
C126 H12B 0.9900 .
C131 C132 1.3900 .
C131 C136 1.3900 .
C132 C133 1.3900 .
C132 H132 0.9500 .
C133 C134 1.3900 .
C133 H133 0.9500 .
C134 C135 1.3900 .
C134 C151 1.403(13) .
C135 C141 1.3900(10) .
C135 C136 1.3900 .
C136 C144 1.3905(10) .
C141 C142 1.3899(10) .
C141 H141 0.9500 .
C142 C143 1.3901(11) .
C142 H142 0.9500 .
C143 C144 1.394(3) .
C143 H143 0.9500 .
C144 H144 0.9500 .
C151 N152 1.254(15) .
Ag21 N252 2.258(11) 5
Ag21 N252 2.258(11) .
Ag21 N252 2.258(11) 9
Ni21 N222 2.109(9) 6_665
Ni21 N222 2.109(4) .
Ni21 N222 2.109(8) 11_646
Ni21 N211 2.112(4) .
Ni21 N211 2.112(4) 11_646
Ni21 N211 2.112(4) 6_665
N211 C212 1.3900 .
N211 C216 1.3900 .
C212 C223 1.349(6) .
C212 C213 1.3900 .
C213 C214 1.3900 .
C213 H213 0.9500 .
C214 C215 1.3900 .
C214 H214 0.9500 .
C215 C216 1.3900 .
C215 H215 0.9500 .
C216 H216 0.9500 .
N221 C226 1.374(10) .
N221 N222 1.4200 .
N221 C225 1.4200 .
N222 C223 1.4200 .
C223 C224 1.4200 .
C224 C225 1.4200 .
C224 H224 0.9500 .
C225 H225 0.9500 .
C226 C231 1.507(10) .
C226 H22A 0.9900 .
C226 H22B 0.9900 .
C231 C232 1.3900 .
C231 C236 1.3900 .
C232 C233 1.3900 .
C232 H232 0.9500 .
C233 C234 1.3900 .
C233 H233 0.9500 .
C234 C235 1.3900 .
C234 C251 1.418(14) .
C235 C236 1.3900 .
C235 C241 1.3902(10) .
C236 C244 1.3902(10) .
C241 C242 1.3901(10) .
C241 H241 0.9500 .
C242 C243 1.3899(10) .
C242 H242 0.9500 .
C243 C244 1.393(3) .
C243 H243 0.9500 .
C244 H244 0.9500 .
C251 N252 1.169(16) .
B11 F13 1.380(2) .
B11 F12 1.381(2) 11_646
B11 F12 1.381(2) .
B11 F12 1.381(2) 6_665
B21 F24X 1.379(2) .
B21 F25X 1.380(2) .
B21 F23Y 1.380(2) .
B21 F22 1.380(2) .
B21 F25Y 1.380(2) .
B21 F24Y 1.380(2) .
B21 F23X 1.381(2) .
O11X N13X 1.2794(18) .
O12X N13X 1.2795(18) .
N13X C14X 1.4465(18) .
C14X H14A 0.9800 .
C14X H14B 0.9800 .
C14X H14C 0.9800 .
O11Y N13Y 1.299(2) .
O12Y N13Y 1.300(2) .
N13Y C14Y 1.470(2) .
C14Y H14D 0.9800 .
C14Y H14E 0.9800 .
C14Y H14F 0.9800 .

loop_
_geom_torsion_atom_site_label_1
_geom_torsion_atom_site_label_2
_geom_torsion_atom_site_label_3
_geom_torsion_atom_site_label_4
_geom_torsion
_geom_torsion_site_symmetry_1
N111 Ni11 N111 C112 85.5(4) 7_467
N111 Ni11 N111 C112 -179.7(3) 12_675
N122 Ni11 N111 C112 -1.2(3) .
N122 Ni11 N111 C112 75(4) 7_467
N122 Ni11 N111 C112 -101.7(5) 12_675
N111 Ni11 N111 C116 -94.0(3) 7_467
N111 Ni11 N111 C116 0.7(4) 12_675
N122 Ni11 N111 C116 179.3(4) .
N122 Ni11 N111 C116 -105(4) 7_467
N122 Ni11 N111 C116 78.7(5) 12_675
C116 N111 C112 C123 -178.4(6) .
Ni11 N111 C112 C123 2.1(5) .
C116 N111 C112 C113 0.0 .
Ni11 N111 C112 C113 -179.6(4) .
C123 C112 C113 C114 178.3(6) .
N111 C112 C113 C114 0.0 .
C112 C113 C114 C115 0.0 .
C113 C114 C115 C116 0.0 .
C114 C115 C116 N111 0.0 .
C112 N111 C116 C115 0.0 .
Ni11 N111 C116 C115 179.5(4) .
C126 N121 N122 C123 169.7(7) .
C125 N121 N122 C123 0.0 .
C126 N121 N122 Ni11 -14.9(8) .
C125 N121 N122 Ni11 175.3(6) .
N111 Ni11 N122 C123 -94.8(3) 7_467
N111 Ni11 N122 C123 0.2(3) .
N111 Ni11 N122 C123 11.1(17) 12_675
N122 Ni11 N122 C123 -172.4(4) 7_467
N122 Ni11 N122 C123 85.7(6) 12_675
N111 Ni11 N122 N121 90.0(5) 7_467
N111 Ni11 N122 N121 -175.1(5) .
N111 Ni11 N122 N121 -164.1(14) 12_675
N122 Ni11 N122 N121 12.3(6) 7_467
N122 Ni11 N122 N121 -89.6(2) 12_675
N111 C112 C123 C124 175.1(4) .
C113 C112 C123 C124 -3.2(8) .
N111 C112 C123 N122 -2.0(6) .
C113 C112 C123 N122 179.7(4) .
N121 N122 C123 C112 177.8(6) .
Ni11 N122 C123 C112 0.9(5) .
N121 N122 C123 C124 0.0 .
Ni11 N122 C123 C124 -176.8(4) .
C112 C123 C124 C125 -177.3(7) .
N122 C123 C124 C125 0.0 .
C126 N121 C125 C124 -168.8(7) .
N122 N121 C125 C124 0.0 .
C123 C124 C125 N121 0.0 .
C125 N121 C126 C131 84.7(8) .
N122 N121 C126 C131 -82.7(8) .
N121 C126 C131 C132 0.3(8) .
N121 C126 C131 C136 178.0(5) .
C136 C131 C132 C133 0.0 .
C126 C131 C132 C133 177.8(6) .
C131 C132 C133 C134 0.0 .
C132 C133 C134 C135 0.0 .
C132 C133 C134 C151 -172.7(7) .
C133 C134 C135 C141 178.2(7) .
C151 C134 C135 C141 -9.7(9) .
C133 C134 C135 C136 0.0 .
C151 C134 C135 C136 172.1(8) .
C141 C135 C136 C131 -178.1(8) .
C134 C135 C136 C131 0.0 .
C141 C135 C136 C144 -0.4(9) .
C134 C135 C136 C144 177.7(6) .
C132 C131 C136 C135 0.0 .
C126 C131 C136 C135 -177.8(6) .
C132 C131 C136 C144 -177.6(6) .
C126 C131 C136 C144 4.6(7) .
C136 C135 C141 C142 -2.8(14) .
C134 C135 C141 C142 179.0(9) .
C135 C141 C142 C143 7.5(17) .
C141 C142 C143 C144 -9.4(17) .
C135 C136 C144 C143 -1.2(10) .
C131 C136 C144 C143 176.4(7) .
C142 C143 C144 C136 6.3(15) .
C133 C134 C151 N152 -153(35) .
C135 C134 C151 N152 34(35) .
C134 C151 N152 Ag11 -121(34) .
N152 Ag11 N152 C151 128.2(15) 11_646
N152 Ag11 N152 C151 -54.0(19) 6_665
N222 Ni21 N211 C212 103.6(5) 6_665
N222 Ni21 N211 C212 2.5(3) .
N222 Ni21 N211 C212 -71(4) 11_646
N211 Ni21 N211 C212 -83.2(4) 11_646
N211 Ni21 N211 C212 -178.9(3) 6_665
N222 Ni21 N211 C216 -72.7(5) 6_665
N222 Ni21 N211 C216 -173.7(4) .
N222 Ni21 N211 C216 112(4) 11_646
N211 Ni21 N211 C216 100.6(3) 11_646
N211 Ni21 N211 C216 4.8(4) 6_665
C216 N211 C212 C223 175.2(6) .
Ni21 N211 C212 C223 -1.2(5) .
C216 N211 C212 C213 0.0 .
Ni21 N211 C212 C213 -176.4(3) .
C223 C212 C213 C214 -174.8(6) .
N211 C212 C213 C214 0.0 .
C212 C213 C214 C215 0.0 .
C213 C214 C215 C216 0.0 .
C214 C215 C216 N211 0.0 .
C212 N211 C216 C215 0.0 .
Ni21 N211 C216 C215 176.0(4) .
C226 N221 N222 C223 -169.6(7) .
C225 N221 N222 C223 0.0 .
C226 N221 N222 Ni21 6.6(8) .
C225 N221 N222 Ni21 176.3(6) .
N222 Ni21 N222 N221 95.87(19) 6_665
N222 Ni21 N222 N221 -6.4(6) 11_646
N211 Ni21 N222 N221 -179.5(5) .
N211 Ni21 N222 N221 -83.5(5) 11_646
N211 Ni21 N222 N221 168.5(16) 6_665
N222 Ni21 N222 C223 -87.9(6) 6_665
N222 Ni21 N222 C223 169.8(4) 11_646
N211 Ni21 N222 C223 -3.3(3) .
N211 Ni21 N222 C223 92.7(3) 11_646
N211 Ni21 N222 C223 -15.3(19) 6_665
N211 C212 C223 C224 179.9(4) .
C213 C212 C223 C224 -5.0(8) .
N211 C212 C223 N222 -1.9(7) .
C213 C212 C223 N222 173.1(4) .
N221 N222 C223 C212 -178.6(6) .
Ni21 N222 C223 C212 4.0(6) .
N221 N222 C223 C224 0.0 .
Ni21 N222 C223 C224 -177.4(4) .
C212 C223 C224 C225 178.3(7) .
N222 C223 C224 C225 0.0 .
C223 C224 C225 N221 0.0 .
C226 N221 C225 C224 169.4(7) .
N222 N221 C225 C224 0.0 .
N222 N221 C226 C231 87.3(8) .
C225 N221 C226 C231 -80.4(8) .
N221 C226 C231 C232 7.0(8) .
N221 C226 C231 C236 -171.8(5) .
C236 C231 C232 C233 0.0 .
C226 C231 C232 C233 -178.8(6) .
C231 C232 C233 C234 0.0 .
C232 C233 C234 C235 0.0 .
C232 C233 C234 C251 179.7(8) .
C233 C234 C235 C236 0.0 .
C251 C234 C235 C236 -179.7(8) .
C233 C234 C235 C241 173.7(7) .
C251 C234 C235 C241 -6.0(9) .
C234 C235 C236 C231 0.0 .
C241 C235 C236 C231 -173.6(7) .
C234 C235 C236 C244 -177.1(7) .
C241 C235 C236 C244 9.3(8) .
C232 C231 C236 C235 0.0 .
C226 C231 C236 C235 178.8(6) .
C232 C231 C236 C244 177.1(7) .
C226 C231 C236 C244 -4.2(7) .
C234 C235 C241 C242 179.1(8) .
C236 C235 C241 C242 -7.2(12) .
C235 C241 C242 C243 3.0(17) .
C241 C242 C243 C244 -0.9(18) .
C235 C236 C244 C243 -7.1(12) .
C231 C236 C244 C243 175.8(8) .
C242 C243 C244 C236 2.9(17) .
C233 C234 C251 N252 152(49) .
C235 C234 C251 N252 -29(50) .
C234 C251 N252 Ag21 110(49) .
N252 Ag21 N252 C251 -121.6(18) 5
N252 Ag21 N252 C251 56(2) 9
